data_4127156
loop_
_publ_author_name
'Paul, Mithun'
'Chakraborty, Shaunak'
'Desiraju, Gautam R.'

_publ_section_title
;
 Six-component Molecular Solids, ABC[D1-(x+y)ExFy]2.
;
_journal_name_full 'Journal of the American Chemical Society'
_journal_paper_doi 10.1021/jacs.7b12501
_journal_year 2018
_chemical_formula_moiety 'C12 H10 N2, C10 H8 N2, 2(C6.69 H5 Cl0.31 O2), C8 H12 N2'
_chemical_formula_sum 'C43.39 H40 Cl0.61 N6 O4'
_chemical_formula_weight 731.21
_space_group_crystal_system triclinic
_space_group_IT_number 2
_space_group_name_Hall '-P 1'
_space_group_name_H-M_alt 'P -1'
_symmetry_space_group_name_Hall '-P 1'
_symmetry_space_group_name_H-M 'P -1'
_atom_sites_solution_hydrogens geom
_audit_creation_method SHELXL-2014/7
_cell_angle_alpha 96.481(13)
_cell_angle_beta 93.678(14)
_cell_angle_gamma 91.954(10)
_cell_formula_units_Z 1
_cell_length_a 7.547(5)
_cell_length_b 8.833(6)
_cell_length_c 14.336(10)
_cell_measurement_reflns_used 2900
_cell_measurement_temperature 293(2)
_cell_measurement_theta_max 33.5
_cell_measurement_theta_min 1.4
_cell_volume 946.8(11)
_computing_structure_refinement 'SHELXL-2014/7 (Sheldrick, 2014)'
_diffrn_ambient_temperature 293(2)
_diffrn_measured_fraction_theta_full 0.995
_diffrn_measured_fraction_theta_max 0.995
_diffrn_measurement_device_type CCD
_diffrn_radiation_type MoK\a
_diffrn_radiation_wavelength 0.71073
_diffrn_reflns_av_R_equivalents 0.0860
_diffrn_reflns_av_unetI/netI 0.0691
_diffrn_reflns_Laue_measured_fraction_full 0.995
_diffrn_reflns_Laue_measured_fraction_max 0.995
_diffrn_reflns_limit_h_max 9
_diffrn_reflns_limit_h_min -9
_diffrn_reflns_limit_k_max 11
_diffrn_reflns_limit_k_min -11
_diffrn_reflns_limit_l_max 18
_diffrn_reflns_limit_l_min -18
_diffrn_reflns_number 10063
_diffrn_reflns_point_group_measured_fraction_full 0.995
_diffrn_reflns_point_group_measured_fraction_max 0.995
_diffrn_reflns_theta_full 25.242
_diffrn_reflns_theta_max 27.496
_diffrn_reflns_theta_min 2.707
_exptl_absorpt_coefficient_mu 0.125
_exptl_crystal_density_diffrn 1.282
_exptl_crystal_description block
_exptl_crystal_F_000 384.8
_exptl_crystal_size_max 0.39
_exptl_crystal_size_mid 0.27
_exptl_crystal_size_min 0.21
_refine_diff_density_max 0.356
_refine_diff_density_min -0.303
_refine_diff_density_rms 0.054
_refine_ls_extinction_method none
_refine_ls_goodness_of_fit_ref 1.071
_refine_ls_hydrogen_treatment constr
_refine_ls_matrix_type full
_refine_ls_number_parameters 255
_refine_ls_number_reflns 4333
_refine_ls_number_restraints 0
_refine_ls_restrained_S_all 1.071
_refine_ls_R_factor_all 0.0792
_refine_ls_R_factor_gt 0.0661
_refine_ls_shift/su_max 0.000
_refine_ls_shift/su_mean 0.000
_refine_ls_structure_factor_coef Fsqd
_refine_ls_weighting_details 'w=1/[\s^2^(Fo^2^)+(0.1068P)^2^+0.1568P] where P=(Fo^2^+2Fc^2^)/3'
_refine_ls_weighting_scheme calc
_refine_ls_wR_factor_gt 0.1927
_refine_ls_wR_factor_ref 0.2051
_reflns_Friedel_coverage 0.000
_reflns_number_gt 3481
_reflns_number_total 4333
_reflns_threshold_expression 'I > 2\s(I)'
_cod_data_source_file ja7b12501_si_003.cif
_cod_data_source_block QN6
_cod_original_cell_volume 946.7(12)
_cod_database_code 4127156
_shelx_shelxl_version_number 2014/7
_shelx_space_group_comment
;
The symmetry employed for this shelxl refinement is uniquely defined
by the following loop, which should always be used as a source of
symmetry information in preference to the above space-group names.
They are only intended as comments.
;

loop_
_space_group_symop_operation_xyz
'x, y, z'
'-x, -y, -z'

loop_
_atom_site_label
_atom_site_type_symbol
_atom_site_fract_x
_atom_site_fract_y
_atom_site_fract_z
_atom_site_U_iso_or_equiv
_atom_site_adp_type
_atom_site_occupancy
_atom_site_site_symmetry_order
_atom_site_calc_flag
_atom_site_refinement_flags_posn
_atom_site_refinement_flags_adp
_atom_site_refinement_flags_occupancy
C25 C 0.5713(4) -0.3766(3) 0.19198(16) 0.0585(6) Uani 1 1 d . . .
H25A H 0.6188 -0.2737 0.1953 0.088 Uiso 1 1 calc R U .
H25B H 0.4633 -0.3775 0.2238 0.088 Uiso 1 1 calc R U .
H25C H 0.6561 -0.4378 0.2215 0.088 Uiso 1 1 calc R U .
C1 C 1.2722(3) -0.4443(2) 0.44794(14) 0.0426(4) Uani 1 1 d . . .
C2 C 1.1354(3) -0.5165(2) 0.38835(15) 0.0500(5) Uani 1 1 d . . .
H2 H 1.1488 -0.6142 0.3586 0.060 Uiso 1 1 calc R U .
C3 C 0.9797(3) -0.4436(3) 0.37317(16) 0.0521(5) Uani 1 1 d . . .
H3 H 0.8895 -0.4949 0.3334 0.063 Uiso 1 1 calc R U .
C5 C 1.0832(3) -0.2337(2) 0.46913(18) 0.0580(6) Uani 1 1 d . . .
H5 H 1.0660 -0.1358 0.4975 0.070 Uiso 1 1 calc R U .
C6 C 1.2439(3) -0.2977(2) 0.48843(18) 0.0556(6) Uani 1 1 d . . .
H6 H 1.3321 -0.2432 0.5281 0.067 Uiso 1 1 calc R U .
C7 C 1.4361(3) -0.5235(2) 0.46743(16) 0.0495(5) Uani 1 1 d . . .
H7 H 1.4514 -0.6150 0.4305 0.059 Uiso 1 1 calc R U .
C8 C 0.1644(3) -0.1524(3) 0.11483(19) 0.0595(6) Uani 1 1 d . . .
H8 H 0.2072 -0.0573 0.1434 0.071 Uiso 1 1 calc R U .
C9 C 0.1259(3) -0.2678(3) 0.16763(18) 0.0616(6) Uani 1 1 d . . .
H9 H 0.1431 -0.2522 0.2329 0.074 Uiso 1 1 calc R U .
C10 C 0.0613(3) -0.4073(3) 0.12309(16) 0.0534(5) Uani 1 1 d . . .
H10 H 0.0354 -0.4872 0.1577 0.064 Uiso 1 1 calc R U .
C11 C 0.0356(2) -0.4262(2) 0.02582(14) 0.0420(4) Uani 1 1 d . . .
C13 C 0.1382(3) -0.1808(3) 0.01893(18) 0.0604(6) Uani 1 1 d . . .
H13 H 0.1658 -0.1027 -0.0168 0.073 Uiso 1 1 calc R U .
C14 C 0.5267(2) 0.0594(2) 0.30924(12) 0.0358(4) Uani 1 1 d . . .
C15 C 0.6755(3) -0.0216(2) 0.33340(12) 0.0383(4) Uani 1 1 d . . .
C16 C 0.8381(3) 0.0093(2) 0.29759(15) 0.0470(5) Uani 1 1 d . . .
H16 H 0.9367 -0.0451 0.3137 0.056 Uiso 1 1 calc R U .
C17 C 0.8529(3) 0.1213(3) 0.23799(16) 0.0504(5) Uani 1 1 d . . .
H17 H 0.9624 0.1429 0.2151 0.060 Uiso 1 1 calc R U .
C18 C 0.7075(3) 0.2009(2) 0.21221(15) 0.0461(5) Uani 1 1 d . . .
H18 H 0.7185 0.2755 0.1718 0.055 Uiso 1 1 calc R U .
C19 C 0.5441(2) 0.1692(2) 0.24682(13) 0.0390(4) Uani 1 1 d . . .
C20 C 0.6392(3) -0.1932(2) 0.03216(19) 0.0578(6) Uani 1 1 d . . .
H20A H 0.6575 -0.1616 0.0985 0.087 Uiso 1 1 calc R U .
H20B H 0.7503 -0.1862 0.0035 0.087 Uiso 1 1 calc R U .
H20C H 0.5562 -0.1284 0.0045 0.087 Uiso 1 1 calc R U .
C22 C 0.5669(2) -0.3549(2) 0.01655(14) 0.0398(4) Uani 1 1 d . . .
C23 C 0.5334(2) -0.4402(2) 0.09071(14) 0.0405(4) Uani 1 1 d . . .
N1 N 0.9517(2) -0.3033(2) 0.41255(13) 0.0506(4) Uani 1 1 d . . .
N2 N 0.4662(2) -0.58328(17) 0.07266(11) 0.0404(4) Uani 1 1 d . . .
N3 N 0.0751(3) -0.3148(2) -0.02644(14) 0.0549(5) Uani 1 1 d . . .
O1 O 0.6527(2) -0.12967(17) 0.39257(10) 0.0510(4) Uani 1 1 d . . .
H1 H 0.7376 -0.1852 0.3914 0.076 Uiso 1 1 calc R U .
O2 O 0.3948(2) 0.24361(19) 0.22285(11) 0.0547(4) Uani 1 1 d . . .
H2A H 0.4140 0.2932 0.1792 0.082 Uiso 1 1 calc R U .
Cl1 Cl 0.3426(5) 0.0312(4) 0.3527(2) 0.0423(8) Uani 0.3069 1 d . . P
C100 C 0.3291(14) 0.0260(13) 0.3542(8) 0.086(3) Uani 0.6931 1 d . . P

loop_
_atom_site_aniso_label
_atom_site_aniso_U_11
_atom_site_aniso_U_22
_atom_site_aniso_U_33
_atom_site_aniso_U_23
_atom_site_aniso_U_13
_atom_site_aniso_U_12
C25 0.0690(14) 0.0567(13) 0.0472(12) 0.0019(10) -0.0070(11) -0.0009(11)
C1 0.0459(10) 0.0406(10) 0.0419(10) 0.0090(8) -0.0023(8) 0.0062(8)
C2 0.0551(12) 0.0447(11) 0.0480(11) 0.0008(9) -0.0079(9) 0.0081(9)
C3 0.0489(11) 0.0557(12) 0.0512(12) 0.0106(9) -0.0088(9) 0.0043(9)
C5 0.0644(14) 0.0419(11) 0.0670(14) 0.0077(10) -0.0081(11) 0.0135(10)
C6 0.0568(12) 0.0419(10) 0.0648(14) 0.0000(9) -0.0142(11) 0.0081(9)
C7 0.0513(11) 0.0407(10) 0.0548(12) 0.0018(9) -0.0062(9) 0.0105(8)
C8 0.0594(13) 0.0484(12) 0.0676(15) -0.0092(11) 0.0146(11) -0.0096(10)
C9 0.0681(14) 0.0626(14) 0.0508(13) -0.0084(11) 0.0091(11) -0.0059(11)
C10 0.0638(13) 0.0505(12) 0.0459(11) 0.0035(9) 0.0111(10) -0.0051(10)
C11 0.0386(9) 0.0438(10) 0.0443(10) 0.0035(8) 0.0119(8) 0.0004(7)
C13 0.0673(14) 0.0483(12) 0.0655(15) 0.0047(10) 0.0153(12) -0.0138(10)
C14 0.0386(9) 0.0373(9) 0.0308(8) 0.0023(7) 0.0004(7) 0.0011(7)
C15 0.0455(10) 0.0387(9) 0.0308(8) 0.0047(7) 0.0010(7) 0.0046(7)
C16 0.0412(10) 0.0516(11) 0.0499(11) 0.0092(9) 0.0039(8) 0.0125(8)
C17 0.0420(10) 0.0569(12) 0.0548(12) 0.0127(10) 0.0115(9) 0.0038(9)
C18 0.0476(10) 0.0447(10) 0.0492(11) 0.0157(8) 0.0089(8) 0.0036(8)
C19 0.0423(9) 0.0385(9) 0.0366(9) 0.0058(7) 0.0004(7) 0.0048(7)
C20 0.0602(13) 0.0339(10) 0.0775(16) 0.0053(10) -0.0019(11) -0.0086(9)
C22 0.0368(9) 0.0311(8) 0.0512(11) 0.0071(7) -0.0028(8) 0.0019(7)
C23 0.0380(9) 0.0372(9) 0.0459(10) 0.0062(7) -0.0032(8) 0.0041(7)
N1 0.0487(9) 0.0539(10) 0.0531(10) 0.0216(8) 0.0006(8) 0.0110(8)
N2 0.0435(8) 0.0344(8) 0.0447(9) 0.0125(6) -0.0005(7) 0.0017(6)
N3 0.0634(11) 0.0482(10) 0.0528(10) 0.0046(8) 0.0120(9) -0.0107(8)
O1 0.0569(9) 0.0551(9) 0.0459(8) 0.0214(7) 0.0077(7) 0.0151(7)
O2 0.0494(8) 0.0626(10) 0.0585(9) 0.0289(7) 0.0074(7) 0.0161(7)
Cl1 0.0433(15) 0.0452(13) 0.0404(15) 0.0150(11) 0.0013(12) 0.0013(10)
C100 0.062(4) 0.113(7) 0.086(6) 0.016(5) 0.040(4) -0.016(4)

loop_
_atom_type_symbol
_atom_type_description
_atom_type_scat_dispersion_real
_atom_type_scat_dispersion_imag
_atom_type_scat_source
C C 0.0033 0.0016 'International Tables Vol C Tables 4.2.6.8 and 6.1.1.4'
H H 0.0000 0.0000 'International Tables Vol C Tables 4.2.6.8 and 6.1.1.4'
N N 0.0061 0.0033 'International Tables Vol C Tables 4.2.6.8 and 6.1.1.4'
O O 0.0106 0.0060 'International Tables Vol C Tables 4.2.6.8 and 6.1.1.4'
Cl Cl 0.1484 0.1585 'International Tables Vol C Tables 4.2.6.8 and 6.1.1.4'

loop_
_geom_angle_atom_site_label_1
_geom_angle_atom_site_label_2
_geom_angle_atom_site_label_3
_geom_angle
_geom_angle_site_symmetry_1
_geom_angle_site_symmetry_3
C23 C25 H25A 109.5 . .
C23 C25 H25B 109.5 . .
H25A C25 H25B 109.5 . .
C23 C25 H25C 109.5 . .
H25A C25 H25C 109.5 . .
H25B C25 H25C 109.5 . .
C6 C1 C2 116.79(19) . .
C6 C1 C7 122.83(19) . .
C2 C1 C7 120.36(19) . .
C3 C2 C1 120.0(2) . .
C3 C2 H2 120.0 . .
C1 C2 H2 120.0 . .
N1 C3 C2 123.3(2) . .
N1 C3 H3 118.3 . .
C2 C3 H3 118.3 . .
N1 C5 C6 124.0(2) . .
N1 C5 H5 118.0 . .
C6 C5 H5 118.0 . .
C5 C6 C1 119.1(2) . .
C5 C6 H6 120.4 . .
C1 C6 H6 120.4 . .
C7 C7 C1 126.0(3) 2_846 .
C7 C7 H7 117.0 2_846 .
C1 C7 H7 117.0 . .
C9 C8 C13 118.3(2) . .
C9 C8 H8 120.8 . .
C13 C8 H8 120.8 . .
C8 C9 C10 119.4(2) . .
C8 C9 H9 120.3 . .
C10 C9 H9 120.3 . .
C9 C10 C11 118.8(2) . .
C9 C10 H10 120.6 . .
C11 C10 H10 120.6 . .
N3 C11 C10 122.23(19) . .
N3 C11 C11 116.7(2) . 2_545
C10 C11 C11 121.1(2) . 2_545
N3 C13 C8 123.7(2) . .
N3 C13 H13 118.1 . .
C8 C13 H13 118.1 . .
C15 C14 C19 118.67(17) . .
C15 C14 Cl1 121.15(17) . .
C19 C14 Cl1 120.16(16) . .
C15 C14 C100 120.9(4) . .
C19 C14 C100 120.4(4) . .
Cl1 C14 C100 1.1(5) . .
O1 C15 C16 122.60(17) . .
O1 C15 C14 117.06(17) . .
C16 C15 C14 120.34(17) . .
C17 C16 C15 119.84(18) . .
C17 C16 H16 120.1 . .
C15 C16 H16 120.1 . .
C18 C17 C16 120.76(19) . .
C18 C17 H17 119.6 . .
C16 C17 H17 119.6 . .
C17 C18 C19 119.65(19) . .
C17 C18 H18 120.2 . .
C19 C18 H18 120.2 . .
O2 C19 C18 122.18(17) . .
O2 C19 C14 117.12(17) . .
C18 C19 C14 120.69(17) . .
C22 C20 H20A 109.5 . .
C22 C20 H20B 109.5 . .
H20A C20 H20B 109.5 . .
C22 C20 H20C 109.5 . .
H20A C20 H20C 109.5 . .
H20B C20 H20C 109.5 . .
N2 C22 C23 120.22(17) 2_645 .
N2 C22 C20 117.07(18) 2_645 .
C23 C22 C20 122.7(2) . .
N2 C23 C22 120.16(18) . .
N2 C23 C25 117.69(18) . .
C22 C23 C25 122.15(18) . .
C5 N1 C3 116.70(18) . .
C23 N2 C22 119.62(16) . 2_645
C11 N3 C13 117.5(2) . .
C15 O1 H1 109.5 . .
C19 O2 H2A 109.5 . .

loop_
_geom_bond_atom_site_label_1
_geom_bond_atom_site_label_2
_geom_bond_distance
_geom_bond_site_symmetry_2
C25 C23 1.502(3) .
C25 H25A 0.9600 .
C25 H25B 0.9600 .
C25 H25C 0.9600 .
C1 C6 1.387(3) .
C1 C2 1.386(3) .
C1 C7 1.468(3) .
C2 C3 1.375(3) .
C2 H2 0.9300 .
C3 N1 1.333(3) .
C3 H3 0.9300 .
C5 N1 1.328(3) .
C5 C6 1.381(3) .
C5 H5 0.9300 .
C6 H6 0.9300 .
C7 C7 1.320(4) 2_846
C7 H7 0.9300 .
C8 C9 1.370(4) .
C8 C13 1.370(4) .
C8 H8 0.9300 .
C9 C10 1.380(3) .
C9 H9 0.9300 .
C10 C11 1.386(3) .
C10 H10 0.9300 .
C11 N3 1.339(3) .
C11 C11 1.490(4) 2_545
C13 N3 1.341(3) .
C13 H13 0.9300 .
C14 C15 1.398(3) .
C14 C19 1.400(3) .
C14 Cl1 1.582(5) .
C14 C100 1.692(10) .
C15 O1 1.360(2) .
C15 C16 1.391(3) .
C16 C17 1.384(3) .
C16 H16 0.9300 .
C17 C18 1.377(3) .
C17 H17 0.9300 .
C18 C19 1.389(3) .
C18 H18 0.9300 .
C19 O2 1.368(2) .
C20 C22 1.499(3) .
C20 H20A 0.9600 .
C20 H20B 0.9600 .
C20 H20C 0.9600 .
C22 N2 1.337(3) 2_645
C22 C23 1.401(3) .
C23 N2 1.337(3) .
N2 C22 1.337(3) 2_645
O1 H1 0.8200 .
O2 H2A 0.8200 .

loop_
_geom_hbond_atom_site_label_D
_geom_hbond_atom_site_label_H
_geom_hbond_atom_site_label_A
_geom_hbond_distance_DH
_geom_hbond_distance_HA
_geom_hbond_distance_DA
_geom_hbond_angle_DHA
_geom_hbond_site_symmetry_A
O1 H1 N1 0.82 1.98 2.789(3) 169.6 .
O2 H2A N2 0.82 2.03 2.846(3) 178.9 1_565
